data_4069958
loop_
_publ_author_name
'Arii, Hidekazu'
'Takahashi, Makiko'
'Nanjo, Masato'
'Mochida, Kunio'

_publ_section_title
;
 Synthesis and Structure of a Trinuclear Platinum Complex with
 \m3-Silylyne Ligands Derived from a Disilane
;
_journal_issue 16
_journal_name_full Organometallics
_journal_page_first 4629
_journal_paper_doi 10.1021/om900533z
_journal_volume 28
_journal_year 2009
_chemical_formula_sum 'C80 H78 P6 Pt3 Si2'
_chemical_formula_weight 1866.69
_chemical_name_systematic
; 
 ? 
;
_space_group_IT_number 61
_symmetry_cell_setting orthorhombic
_symmetry_space_group_name_Hall '-P 2bc 2ac'
_symmetry_space_group_name_H-M 'P c a b'
_atom_sites_solution_hydrogens geom
_atom_sites_solution_primary direct
_atom_sites_solution_secondary difmap
_audit_creation_method SHELXL-97
_cell_angle_alpha 90.00
_cell_angle_beta 90.00
_cell_angle_gamma 90.00
_cell_formula_units_Z 8
_cell_length_a 17.3690(2)
_cell_length_b 19.5120(3)
_cell_length_c 42.7330(6)
_cell_measurement_reflns_used 117859
_cell_measurement_temperature 120
_cell_measurement_theta_max 27.93
_cell_measurement_theta_min 2.09
_cell_volume 14482.4(3)
_computing_cell_refinement 'HKL Scalepack'
_computing_data_collection 'DIP Image plate'
_computing_molecular_graphics 'Ortep (Johnson, 1976)'
_computing_structure_refinement 'SHELXL-97 (Sheldrick, 1997)'
_computing_structure_solution 'SHELXS-97 (Sheldrick, 1990)'
_diffrn_ambient_temperature 120
_diffrn_measured_fraction_theta_full 0.974
_diffrn_measured_fraction_theta_max 0.974
_diffrn_measurement_device_type KappaCCD
_diffrn_measurement_method IP
_diffrn_radiation_monochromator graphite
_diffrn_radiation_source 'fine-focus sealed tube'
_diffrn_radiation_type MoK\a
_diffrn_radiation_wavelength 0.71073
_diffrn_reflns_av_R_equivalents 0.064
_diffrn_reflns_av_sigmaI/netI 0.0327
_diffrn_reflns_limit_h_max 22
_diffrn_reflns_limit_h_min 0
_diffrn_reflns_limit_k_max 25
_diffrn_reflns_limit_k_min 0
_diffrn_reflns_limit_l_max 56
_diffrn_reflns_limit_l_min 0
_diffrn_reflns_number 117859
_diffrn_reflns_theta_full 27.93
_diffrn_reflns_theta_max 27.93
_diffrn_reflns_theta_min 2.09
_exptl_absorpt_coefficient_mu 5.991
_exptl_absorpt_correction_type none
_exptl_crystal_colour red
_exptl_crystal_density_diffrn 1.712
_exptl_crystal_density_method 'not measured'
_exptl_crystal_description block
_exptl_crystal_F_000 7280
_exptl_crystal_size_max 0.30
_exptl_crystal_size_mid 0.25
_exptl_crystal_size_min 0.25
_refine_diff_density_max 3.243
_refine_diff_density_min -3.138
_refine_diff_density_rms 0.189
_refine_ls_extinction_method none
_refine_ls_goodness_of_fit_ref 1.043
_refine_ls_hydrogen_treatment constr
_refine_ls_matrix_type full
_refine_ls_number_parameters 820
_refine_ls_number_reflns 16926
_refine_ls_number_restraints 0
_refine_ls_restrained_S_all 1.043
_refine_ls_R_factor_all 0.0533
_refine_ls_R_factor_gt 0.0442
_refine_ls_shift/su_max 0.001
_refine_ls_shift/su_mean 0.000
_refine_ls_structure_factor_coef Fsqd
_refine_ls_weighting_details 'calc w=1/[\s^2^(Fo^2^)+(0.0728P)^2^+36.4186P] where P=(Fo^2^+2Fc^2^)/3'
_refine_ls_weighting_scheme calc
_refine_ls_wR_factor_gt 0.1096
_refine_ls_wR_factor_ref 0.1162
_reflns_number_gt 14426
_reflns_number_total 16926
_reflns_threshold_expression >2sigma(I)
_cod_data_source_file om900533z_si_001.cif
_cod_data_source_block complex4
_cod_depositor_comments
;
The following automatic conversions were performed:

'_symmetry_cell_setting' value 'Orthorhombic' changed to
'orthorhombic' according to
/home/saulius/struct/CIF-dictionaries/cif_core.dic dictionary named
'cif_core.dic' version 2.4.2 from 2011-04-26.

Automatic conversion script
Id: cif_fix_values 1715 2011-07-08 13:25:40Z adriana 
;
_cod_original_sg_symbol_H-M 'P c a b       '
_cod_database_code 4069958

loop_
_symmetry_equiv_pos_as_xyz
'x, y, z'
'-x, -y+1/2, z+1/2'
'x+1/2, -y, -z+1/2'
'-x+1/2, y+1/2, -z'
'-x, -y, -z'
'x, y-1/2, -z-1/2'
'-x-1/2, y, z-1/2'
'x-1/2, -y-1/2, z'

loop_
_atom_site_label
_atom_site_type_symbol
_atom_site_fract_x
_atom_site_fract_y
_atom_site_fract_z
_atom_site_U_iso_or_equiv
_atom_site_adp_type
_atom_site_occupancy
_atom_site_symmetry_multiplicity
_atom_site_calc_flag
_atom_site_refinement_flags
Pt1 Pt 0.134171(11) 0.089093(11) 0.141448(4) 0.02491(6) Uani 1 1 d .
Pt2 Pt 0.287735(11) -0.019841(10) 0.152136(4) 0.02428(6) Uani 1 1 d .
Pt3 Pt 0.175347(12) -0.040381(11) 0.088799(4) 0.02704(6) Uani 1 1 d .
P1 P 0.11357(8) 0.20030(7) 0.12776(3) 0.0276(3) Uani 1 1 d .
P2 P 0.04636(8) 0.10724(8) 0.17962(3) 0.0295(3) Uani 1 1 d .
P3 P 0.41165(8) 0.01281(8) 0.16073(3) 0.0281(3) Uani 1 1 d .
P4 P 0.30895(8) -0.10557(8) 0.18699(3) 0.0280(3) Uani 1 1 d .
P5 P 0.21684(9) -0.03210(9) 0.03874(3) 0.0329(3) Uani 1 1 d .
P6 P 0.09339(10) -0.12336(8) 0.07162(3) 0.0345(3) Uani 1 1 d .
Si1 Si 0.24228(8) 0.05358(8) 0.11184(3) 0.0247(3) Uani 1 1 d .
Si2 Si 0.15325(8) -0.03121(8) 0.14368(3) 0.0252(3) Uani 1 1 d .
C1 C 0.0581(3) 0.2418(3) 0.15976(13) 0.0333(12) Uani 1 1 d .
H1A H 0.0924 0.2542 0.1764 0.040 Uiso 1 1 d R
H1B H 0.0333 0.2822 0.1518 0.040 Uiso 1 1 d R
C2 C -0.0018(3) 0.1900(3) 0.17130(12) 0.0316(11) Uani 1 1 d .
H2A H -0.0398 0.1832 0.1553 0.038 Uiso 1 1 d R
H2B H -0.0263 0.2066 0.1900 0.038 Uiso 1 1 d R
C3 C 0.1900(3) 0.2616(3) 0.11984(14) 0.0305(11) Uani 1 1 d .
C4 C 0.2115(3) 0.2801(3) 0.08987(14) 0.0357(13) Uani 1 1 d .
H4 H 0.1813 0.2651 0.0724 0.043 Uiso 1 1 d R
C5 C 0.2769(4) 0.3201(4) 0.08503(16) 0.0423(15) Uani 1 1 d .
H5 H 0.2917 0.3326 0.0642 0.051 Uiso 1 1 d R
C6 C 0.3204(4) 0.3419(4) 0.11030(18) 0.0490(17) Uani 1 1 d .
H6 H 0.3658 0.3691 0.1071 0.059 Uiso 1 1 d R
C7 C 0.2987(4) 0.3250(5) 0.14014(18) 0.0519(19) Uani 1 1 d .
H7 H 0.3276 0.3420 0.1576 0.062 Uiso 1 1 d R
C8 C 0.2343(4) 0.2839(4) 0.14528(16) 0.0437(15) Uani 1 1 d .
H8 H 0.2207 0.2697 0.1661 0.052 Uiso 1 1 d R
C9 C 0.0494(3) 0.2122(3) 0.09417(12) 0.0290(11) Uani 1 1 d .
C10 C 0.0307(3) 0.1548(3) 0.07621(14) 0.0326(12) Uani 1 1 d .
H10 H 0.0535 0.1114 0.0812 0.039 Uiso 1 1 d R
C11 C -0.0197(3) 0.1607(4) 0.05088(14) 0.0390(13) Uani 1 1 d .
H11 H -0.0334 0.1209 0.0389 0.047 Uiso 1 1 d R
C12 C -0.0517(3) 0.2247(4) 0.04365(14) 0.0386(14) Uani 1 1 d .
H12 H -0.0852 0.2291 0.0259 0.046 Uiso 1 1 d R
C13 C -0.0340(3) 0.2813(3) 0.06167(14) 0.0364(13) Uani 1 1 d .
H13 H -0.0563 0.3250 0.0567 0.044 Uiso 1 1 d R
C14 C 0.0161(3) 0.2751(3) 0.08669(13) 0.0332(12) Uani 1 1 d .
H14 H 0.0277 0.3147 0.0992 0.040 Uiso 1 1 d R
C15 C 0.0882(3) 0.1233(3) 0.21848(14) 0.0339(12) Uani 1 1 d .
C16 C 0.0467(3) 0.1532(4) 0.24278(14) 0.0388(14) Uani 1 1 d .
H16 H -0.0064 0.1648 0.2396 0.047 Uiso 1 1 d R
C17 C 0.0812(4) 0.1669(4) 0.27152(14) 0.0433(15) Uani 1 1 d .
H17 H 0.0520 0.1881 0.2880 0.052 Uiso 1 1 d R
C18 C 0.1579(4) 0.1503(4) 0.27617(15) 0.0456(15) Uani 1 1 d .
H18 H 0.1810 0.1571 0.2963 0.055 Uiso 1 1 d R
C19 C 0.2002(4) 0.1230(4) 0.25212(15) 0.0414(14) Uani 1 1 d .
H19 H 0.2541 0.1141 0.2550 0.050 Uiso 1 1 d R
C20 C 0.1660(4) 0.1093(3) 0.22316(14) 0.0375(13) Uani 1 1 d .
H20 H 0.1957 0.0900 0.2064 0.045 Uiso 1 1 d R
C21 C -0.0363(3) 0.0516(3) 0.18581(14) 0.0342(12) Uani 1 1 d .
C22 C -0.0561(5) 0.0224(4) 0.21436(16) 0.0491(18) Uani 1 1 d .
H22 H -0.0249 0.0313 0.2324 0.059 Uiso 1 1 d R
C23 C -0.1219(5) -0.0200(4) 0.21623(19) 0.057(2) Uani 1 1 d .
H23 H -0.1348 -0.0424 0.2355 0.069 Uiso 1 1 d R
C24 C -0.1675(4) -0.0311(4) 0.19077(19) 0.0540(19) Uani 1 1 d .
H24 H -0.2150 -0.0556 0.1934 0.065 Uiso 1 1 d R
C25 C -0.1451(4) -0.0045(4) 0.16157(19) 0.0520(18) Uani 1 1 d .
H25 H -0.1743 -0.0143 0.1430 0.062 Uiso 1 1 d R
C26 C -0.0789(4) 0.0354(4) 0.15948(16) 0.0429(15) Uani 1 1 d .
H26 H -0.0624 0.0516 0.1394 0.051 Uiso 1 1 d R
C27 C 0.4590(3) -0.0576(3) 0.18255(14) 0.0371(13) Uani 1 1 d .
H27A H 0.4740 -0.0929 0.1682 0.044 Uiso 1 1 d R
H27B H 0.5039 -0.0402 0.1930 0.044 Uiso 1 1 d R
C28 C 0.4017(3) -0.0863(3) 0.20626(13) 0.0335(12) Uani 1 1 d .
H28A H 0.3937 -0.0529 0.2224 0.040 Uiso 1 1 d R
H28B H 0.4223 -0.1275 0.2153 0.040 Uiso 1 1 d R
C29 C 0.4865(3) 0.0282(3) 0.13095(14) 0.0333(12) Uani 1 1 d .
C30 C 0.5587(4) 0.0551(4) 0.13854(17) 0.0415(14) Uani 1 1 d .
H30 H 0.5677 0.0719 0.1593 0.050 Uiso 1 1 d R
C31 C 0.6155(4) 0.0586(4) 0.1159(2) 0.0516(18) Uani 1 1 d .
H31 H 0.6662 0.0744 0.1211 0.062 Uiso 1 1 d R
C32 C 0.6004(4) 0.0386(4) 0.08569(18) 0.0512(19) Uani 1 1 d .
H32 H 0.6389 0.0428 0.0697 0.061 Uiso 1 1 d R
C33 C 0.5276(5) 0.0123(4) 0.07771(17) 0.0518(18) Uani 1 1 d .
H33 H 0.5182 -0.0026 0.0566 0.062 Uiso 1 1 d R
C34 C 0.4710(4) 0.0076(4) 0.10041(15) 0.0398(14) Uani 1 1 d .
H34 H 0.4206 -0.0090 0.0952 0.048 Uiso 1 1 d R
C35 C 0.4171(3) 0.0857(3) 0.18779(13) 0.0321(12) Uani 1 1 d .
C36 C 0.4709(4) 0.0917(4) 0.21195(16) 0.0472(16) Uani 1 1 d .
H36 H 0.5113 0.0584 0.2138 0.057 Uiso 1 1 d R
C37 C 0.4671(5) 0.1451(5) 0.23351(17) 0.058(2) Uani 1 1 d .
H37 H 0.5037 0.1475 0.2503 0.070 Uiso 1 1 d R
C38 C 0.4105(4) 0.1938(4) 0.23056(17) 0.0518(18) Uani 1 1 d .
H38 H 0.4079 0.2314 0.2450 0.062 Uiso 1 1 d R
C39 C 0.3581(4) 0.1899(4) 0.20669(17) 0.0475(16) Uani 1 1 d .
H39 H 0.3181 0.2237 0.2051 0.057 Uiso 1 1 d R
C40 C 0.3616(4) 0.1365(3) 0.18531(16) 0.0398(14) Uani 1 1 d .
H40 H 0.3255 0.1352 0.1683 0.048 Uiso 1 1 d R
C41 C 0.3241(4) -0.1900(3) 0.16983(14) 0.0352(12) Uani 1 1 d .
C42 C 0.3698(4) -0.2402(4) 0.18374(16) 0.0442(15) Uani 1 1 d .
H42 H 0.3937 -0.2309 0.2035 0.053 Uiso 1 1 d R
C43 C 0.3827(5) -0.3027(4) 0.16899(18) 0.0514(17) Uani 1 1 d .
H43 H 0.4141 -0.3370 0.1789 0.062 Uiso 1 1 d R
C44 C 0.3500(6) -0.3154(5) 0.1408(2) 0.066(2) Uani 1 1 d .
H44 H 0.3582 -0.3582 0.1302 0.079 Uiso 1 1 d R
C45 C 0.3052(6) -0.2667(4) 0.1262(2) 0.069(3) Uani 1 1 d .
H45 H 0.2818 -0.2765 0.1064 0.082 Uiso 1 1 d R
C46 C 0.2922(5) -0.2029(4) 0.14082(17) 0.0515(18) Uani 1 1 d .
H46 H 0.2620 -0.1680 0.1308 0.062 Uiso 1 1 d R
C47 C 0.2500(3) -0.1204(3) 0.22212(13) 0.0323(11) Uani 1 1 d .
C48 C 0.2321(4) -0.1842(3) 0.23415(14) 0.0386(13) Uani 1 1 d .
H48 H 0.2484 -0.2246 0.2232 0.046 Uiso 1 1 d R
C49 C 0.1915(4) -0.1893(4) 0.26219(16) 0.0443(15) Uani 1 1 d .
H49 H 0.1796 -0.2336 0.2707 0.053 Uiso 1 1 d R
C50 C 0.1687(4) -0.1318(4) 0.27804(15) 0.0442(15) Uani 1 1 d .
H50 H 0.1411 -0.1360 0.2974 0.053 Uiso 1 1 d R
C51 C 0.1843(5) -0.0668(4) 0.26531(18) 0.0541(19) Uani 1 1 d .
H51 H 0.1676 -0.0265 0.2762 0.065 Uiso 1 1 d R
C52 C 0.2241(4) -0.0625(4) 0.23765(16) 0.0473(17) Uani 1 1 d .
H52 H 0.2341 -0.0180 0.2290 0.057 Uiso 1 1 d R
C53 C 0.1394(4) -0.0705(4) 0.01401(14) 0.0408(14) Uani 1 1 d .
H53A H 0.0969 -0.0391 0.0126 0.049 Uiso 1 1 d R
H53B H 0.1593 -0.0793 -0.0066 0.049 Uiso 1 1 d R
C54 C 0.1132(4) -0.1369(4) 0.02907(14) 0.0440(15) Uani 1 1 d .
H54A H 0.1532 -0.1705 0.0267 0.053 Uiso 1 1 d R
H54B H 0.0672 -0.1527 0.0189 0.053 Uiso 1 1 d R
C55 C 0.2341(4) 0.0524(3) 0.02116(13) 0.0359(13) Uani 1 1 d .
C56 C 0.1753(4) 0.1001(3) 0.02451(15) 0.0415(14) Uani 1 1 d .
H56 H 0.1267 0.0861 0.0330 0.050 Uiso 1 1 d R
C57 C 0.1860(5) 0.1682(4) 0.01558(16) 0.0485(16) Uani 1 1 d .
H57 H 0.1443 0.2001 0.0176 0.058 Uiso 1 1 d R
C58 C 0.2571(5) 0.1892(4) 0.00363(16) 0.0522(18) Uani 1 1 d .
H58 H 0.2651 0.2363 -0.0020 0.063 Uiso 1 1 d R
C59 C 0.3156(5) 0.1421(4) 0.00021(17) 0.0516(18) Uani 1 1 d .
H59 H 0.3643 0.1561 -0.0083 0.062 Uiso 1 1 d R
C60 C 0.3048(4) 0.0733(4) 0.00889(15) 0.0437(15) Uani 1 1 d .
H60 H 0.3455 0.0403 0.0066 0.052 Uiso 1 1 d R
C61 C 0.3001(4) -0.0843(3) 0.02824(14) 0.0383(13) Uani 1 1 d .
C62 C 0.3217(4) -0.0984(4) -0.00268(16) 0.0476(16) Uani 1 1 d .
H62 H 0.2925 -0.0784 -0.0194 0.057 Uiso 1 1 d R
C63 C 0.3853(5) -0.1401(4) -0.00850(17) 0.0524(18) Uani 1 1 d .
H63 H 0.4004 -0.1510 -0.0295 0.063 Uiso 1 1 d R
C64 C 0.4291(5) -0.1664(4) 0.01536(19) 0.057(2) Uani 1 1 d .
H64 H 0.4722 -0.1953 0.0105 0.068 Uiso 1 1 d R
C65 C 0.4087(5) -0.1526(4) 0.04647(18) 0.0560(19) Uani 1 1 d .
H65 H 0.4403 -0.1704 0.0630 0.067 Uiso 1 1 d R
C66 C 0.3449(4) -0.1118(4) 0.05274(15) 0.0437(15) Uani 1 1 d .
H66 H 0.3307 -0.1027 0.0741 0.052 Uiso 1 1 d R
C67 C -0.0087(4) -0.0997(4) 0.07045(14) 0.0413(15) Uani 1 1 d .
C68 C -0.0655(5) -0.1458(4) 0.06023(17) 0.055(2) Uani 1 1 d .
H68 H -0.0501 -0.1916 0.0549 0.066 Uiso 1 1 d R
C69 C -0.1427(5) -0.1233(5) 0.05843(18) 0.063(2) Uani 1 1 d .
H69 H -0.1819 -0.1544 0.0514 0.075 Uiso 1 1 d R
C70 C -0.1627(5) -0.0585(5) 0.0658(2) 0.062(2) Uani 1 1 d .
H70 H -0.2158 -0.0453 0.0641 0.074 Uiso 1 1 d R
C71 C -0.1073(5) -0.0135(5) 0.0756(3) 0.071(3) Uani 1 1 d .
H71 H -0.1214 0.0324 0.0813 0.085 Uiso 1 1 d R
C72 C -0.0302(4) -0.0343(4) 0.0783(2) 0.057(2) Uani 1 1 d .
H72 H 0.0080 -0.0020 0.0851 0.068 Uiso 1 1 d R
C73 C 0.0894(4) -0.2116(3) 0.08636(14) 0.0387(14) Uani 1 1 d .
C74 C 0.0427(6) -0.2254(4) 0.11252(19) 0.064(2) Uani 1 1 d .
H74 H 0.0142 -0.1888 0.1221 0.077 Uiso 1 1 d R
C75 C 0.0398(6) -0.2911(5) 0.1253(2) 0.074(3) Uani 1 1 d .
H75 H 0.0065 -0.3004 0.1427 0.089 Uiso 1 1 d R
C76 C 0.0820(5) -0.3434(4) 0.11257(19) 0.0536(18) Uani 1 1 d .
H76 H 0.0809 -0.3880 0.1221 0.064 Uiso 1 1 d R
C77 C 0.1252(6) -0.3315(5) 0.0872(2) 0.072(3) Uani 1 1 d .
H77 H 0.1530 -0.3685 0.0776 0.087 Uiso 1 1 d R
C78 C 0.1304(5) -0.2657(5) 0.0741(2) 0.063(2) Uani 1 1 d .
H78 H 0.1633 -0.2591 0.0563 0.076 Uiso 1 1 d R
C79 C 0.3069(3) 0.1163(3) 0.09016(13) 0.0340(12) Uani 1 1 d .
H79A H 0.3472 0.0917 0.0797 0.041 Uiso 1 1 d R
H79B H 0.3292 0.1479 0.1048 0.041 Uiso 1 1 d R
H79C H 0.2770 0.1412 0.0751 0.041 Uiso 1 1 d R
C80 C 0.0908(4) -0.0905(3) 0.16792(14) 0.0378(13) Uani 1 1 d .
H80A H 0.1084 -0.1369 0.1654 0.045 Uiso 1 1 d R
H80B H 0.0382 -0.0872 0.1612 0.045 Uiso 1 1 d R
H80C H 0.0946 -0.0776 0.1895 0.045 Uiso 1 1 d R

loop_
_atom_site_aniso_label
_atom_site_aniso_U_11
_atom_site_aniso_U_22
_atom_site_aniso_U_33
_atom_site_aniso_U_23
_atom_site_aniso_U_13
_atom_site_aniso_U_12
Pt1 0.02622(10) 0.02374(11) 0.02476(10) -0.00008(7) 0.00214(7) -0.00141(7)
Pt2 0.02555(10) 0.02311(11) 0.02417(10) 0.00212(7) 0.00070(7) -0.00059(7)
Pt3 0.03217(11) 0.02519(11) 0.02375(10) -0.00069(7) 0.00357(7) -0.00504(8)
P1 0.0292(6) 0.0244(7) 0.0291(6) 0.0004(5) 0.0006(5) -0.0005(5)
P2 0.0301(7) 0.0314(8) 0.0270(6) -0.0012(5) 0.0057(5) -0.0023(6)
P3 0.0254(6) 0.0285(7) 0.0304(7) 0.0015(5) 0.0000(5) -0.0008(5)
P4 0.0319(7) 0.0273(7) 0.0248(6) 0.0057(5) 0.0022(5) 0.0008(5)
P5 0.0397(8) 0.0348(8) 0.0242(6) 0.0006(5) 0.0059(6) -0.0069(6)
P6 0.0449(8) 0.0314(8) 0.0271(7) -0.0045(5) 0.0048(6) -0.0124(6)
Si1 0.0249(6) 0.0242(7) 0.0249(6) 0.0013(5) 0.0010(5) -0.0022(5)
Si2 0.0257(6) 0.0254(7) 0.0245(7) 0.0014(5) 0.0031(5) -0.0018(6)
C1 0.038(3) 0.031(3) 0.032(3) -0.005(2) 0.000(2) 0.001(2)
C2 0.033(3) 0.036(3) 0.026(2) 0.000(2) 0.007(2) 0.001(2)
C3 0.025(2) 0.027(3) 0.039(3) 0.004(2) 0.001(2) 0.003(2)
C4 0.035(3) 0.033(3) 0.039(3) 0.000(2) -0.002(2) -0.001(2)
C5 0.040(3) 0.038(4) 0.048(4) 0.006(3) 0.012(3) -0.002(3)
C6 0.029(3) 0.057(5) 0.061(4) 0.000(3) -0.004(3) -0.012(3)
C7 0.038(3) 0.065(5) 0.053(4) 0.000(4) -0.005(3) -0.013(3)
C8 0.034(3) 0.052(4) 0.045(4) 0.002(3) -0.002(3) -0.007(3)
C9 0.029(2) 0.030(3) 0.028(2) -0.001(2) 0.003(2) -0.001(2)
C10 0.035(3) 0.025(3) 0.038(3) -0.004(2) -0.002(2) 0.005(2)
C11 0.038(3) 0.040(4) 0.039(3) -0.004(3) -0.007(2) -0.003(3)
C12 0.033(3) 0.051(4) 0.032(3) 0.002(3) -0.001(2) 0.003(3)
C13 0.036(3) 0.039(4) 0.035(3) 0.003(2) 0.003(2) 0.007(2)
C14 0.037(3) 0.029(3) 0.034(3) -0.004(2) 0.003(2) 0.001(2)
C15 0.037(3) 0.031(3) 0.034(3) 0.000(2) 0.006(2) -0.001(2)
C16 0.033(3) 0.045(4) 0.038(3) -0.005(3) 0.007(2) -0.008(3)
C17 0.048(3) 0.049(4) 0.033(3) -0.006(3) 0.009(3) -0.014(3)
C18 0.064(4) 0.040(4) 0.032(3) 0.000(3) -0.006(3) -0.004(3)
C19 0.045(3) 0.039(4) 0.040(3) 0.001(3) -0.006(3) 0.007(3)
C20 0.047(3) 0.037(3) 0.029(3) 0.002(2) -0.002(2) 0.008(3)
C21 0.034(3) 0.029(3) 0.039(3) 0.000(2) 0.007(2) -0.002(2)
C22 0.059(4) 0.052(5) 0.037(3) -0.008(3) 0.010(3) -0.022(3)
C23 0.060(4) 0.062(5) 0.050(4) -0.008(4) 0.021(4) -0.026(4)
C24 0.050(4) 0.054(5) 0.058(4) -0.004(3) 0.014(3) -0.019(3)
C25 0.051(4) 0.049(5) 0.056(4) 0.008(3) -0.012(3) -0.016(3)
C26 0.038(3) 0.045(4) 0.046(3) 0.008(3) -0.009(3) -0.010(3)
C27 0.033(3) 0.041(4) 0.037(3) 0.004(3) -0.008(2) -0.002(2)
C28 0.033(3) 0.037(3) 0.030(3) 0.007(2) -0.003(2) 0.004(2)
C29 0.031(3) 0.029(3) 0.039(3) 0.003(2) 0.007(2) 0.005(2)
C30 0.034(3) 0.040(4) 0.050(4) 0.003(3) 0.002(3) 0.001(3)
C31 0.039(3) 0.043(4) 0.073(5) 0.010(4) 0.015(3) 0.001(3)
C32 0.051(4) 0.043(4) 0.060(4) 0.016(3) 0.029(3) 0.008(3)
C33 0.063(5) 0.055(5) 0.037(3) 0.002(3) 0.014(3) 0.014(4)
C34 0.038(3) 0.039(4) 0.042(3) 0.003(3) 0.004(3) 0.003(3)
C35 0.028(2) 0.038(3) 0.031(3) 0.000(2) 0.000(2) -0.007(2)
C36 0.053(4) 0.048(4) 0.040(3) -0.007(3) -0.012(3) -0.001(3)
C37 0.068(5) 0.068(6) 0.039(4) -0.006(3) -0.011(3) -0.010(4)
C38 0.063(4) 0.048(4) 0.045(4) -0.011(3) 0.015(3) -0.016(4)
C39 0.055(4) 0.037(4) 0.050(4) -0.008(3) 0.007(3) -0.006(3)
C40 0.037(3) 0.037(4) 0.045(3) -0.009(3) 0.006(3) -0.008(3)
C41 0.042(3) 0.031(3) 0.033(3) 0.004(2) 0.007(2) 0.004(2)
C42 0.055(4) 0.035(4) 0.042(3) 0.002(3) 0.006(3) 0.011(3)
C43 0.066(5) 0.035(4) 0.053(4) 0.003(3) 0.010(3) 0.013(3)
C44 0.102(7) 0.036(5) 0.058(5) -0.002(3) 0.000(4) 0.017(4)
C45 0.112(8) 0.040(5) 0.054(5) -0.017(4) -0.013(5) 0.014(5)
C46 0.075(5) 0.037(4) 0.042(4) -0.008(3) -0.013(3) 0.015(4)
C47 0.037(3) 0.032(3) 0.028(3) 0.003(2) 0.001(2) 0.003(2)
C48 0.044(3) 0.035(3) 0.037(3) 0.003(2) 0.011(3) 0.001(3)
C49 0.052(4) 0.036(4) 0.045(4) 0.012(3) 0.012(3) 0.002(3)
C50 0.054(4) 0.042(4) 0.036(3) 0.005(3) 0.017(3) -0.001(3)
C51 0.068(5) 0.038(4) 0.057(4) -0.005(3) 0.032(4) 0.003(3)
C52 0.065(4) 0.030(4) 0.047(4) 0.003(3) 0.023(3) 0.005(3)
C53 0.049(4) 0.044(4) 0.029(3) -0.003(2) 0.006(2) -0.013(3)
C54 0.060(4) 0.041(4) 0.032(3) -0.006(3) 0.007(3) -0.015(3)
C55 0.042(3) 0.038(3) 0.027(3) 0.006(2) 0.001(2) -0.009(3)
C56 0.054(4) 0.036(4) 0.035(3) 0.007(2) 0.005(3) -0.006(3)
C57 0.063(4) 0.037(4) 0.045(4) 0.011(3) -0.001(3) 0.001(3)
C58 0.070(5) 0.042(4) 0.044(4) 0.011(3) -0.005(3) -0.012(4)
C59 0.061(4) 0.051(5) 0.043(4) 0.004(3) 0.006(3) -0.020(4)
C60 0.044(3) 0.049(4) 0.039(3) 0.003(3) -0.001(3) -0.016(3)
C61 0.046(3) 0.038(4) 0.032(3) -0.003(2) 0.007(2) -0.006(3)
C62 0.058(4) 0.049(4) 0.035(3) -0.008(3) 0.009(3) 0.001(3)
C63 0.060(4) 0.052(5) 0.045(4) -0.011(3) 0.020(3) 0.002(4)
C64 0.057(4) 0.051(5) 0.064(5) -0.011(4) 0.019(4) 0.008(4)
C65 0.061(4) 0.056(5) 0.051(4) 0.002(3) 0.008(3) 0.017(4)
C66 0.052(4) 0.044(4) 0.035(3) -0.003(3) 0.010(3) 0.007(3)
C67 0.049(4) 0.049(4) 0.026(3) 0.003(2) -0.001(2) -0.019(3)
C68 0.062(4) 0.057(5) 0.046(4) -0.015(3) 0.001(3) -0.027(4)
C69 0.053(4) 0.091(7) 0.045(4) -0.002(4) -0.010(3) -0.028(5)
C70 0.048(4) 0.079(7) 0.058(5) 0.011(4) -0.013(4) -0.005(4)
C71 0.050(4) 0.049(5) 0.114(8) 0.006(5) -0.019(5) 0.001(4)
C72 0.044(4) 0.046(5) 0.080(6) -0.001(4) -0.016(4) -0.009(3)
C73 0.046(3) 0.038(4) 0.032(3) -0.005(2) 0.004(2) -0.016(3)
C74 0.096(6) 0.034(4) 0.062(5) -0.002(3) 0.042(5) -0.005(4)
C75 0.106(8) 0.044(5) 0.072(6) 0.002(4) 0.043(5) -0.006(5)
C76 0.065(5) 0.033(4) 0.063(5) 0.003(3) 0.010(4) -0.007(3)
C77 0.083(6) 0.048(5) 0.086(6) 0.013(4) 0.036(5) 0.018(4)
C78 0.068(5) 0.054(5) 0.066(5) 0.013(4) 0.038(4) 0.002(4)
C79 0.038(3) 0.036(3) 0.028(3) 0.005(2) 0.004(2) -0.006(2)
C80 0.039(3) 0.038(4) 0.037(3) 0.008(2) 0.010(2) -0.005(3)

loop_
_atom_type_symbol
_atom_type_description
_atom_type_scat_dispersion_real
_atom_type_scat_dispersion_imag
_atom_type_scat_source
C C 0.0033 0.0016 'International Tables Vol C Tables 4.2.6.8 and 6.1.1.4'
H H 0.0000 0.0000 'International Tables Vol C Tables 4.2.6.8 and 6.1.1.4'
P P 0.1023 0.0942 'International Tables Vol C Tables 4.2.6.8 and 6.1.1.4'
Pt Pt -1.7033 8.3905 'International Tables Vol C Tables 4.2.6.8 and 6.1.1.4'
Si Si 0.0817 0.0704 'International Tables Vol C Tables 4.2.6.8 and 6.1.1.4'

loop_
_geom_angle_atom_site_label_1
_geom_angle_atom_site_label_2
_geom_angle_atom_site_label_3
_geom_angle
P2 Pt1 P1 85.99(5)
P2 Pt1 Si1 165.06(5)
P1 Pt1 Si1 105.45(5)
P2 Pt1 Si2 102.72(5)
P1 Pt1 Si2 167.34(5)
Si1 Pt1 Si2 67.74(5)
P4 Pt2 P3 86.96(5)
P4 Pt2 Si1 166.96(5)
P3 Pt2 Si1 105.23(5)
P4 Pt2 Si2 100.99(5)
P3 Pt2 Si2 169.06(5)
Si1 Pt2 Si2 67.60(5)
P5 Pt3 P6 86.86(5)
P5 Pt3 Si2 167.46(5)
P6 Pt3 Si2 105.66(5)
P5 Pt3 Si1 100.39(5)
P6 Pt3 Si1 169.98(5)
Si2 Pt3 Si1 67.31(5)
C3 P1 C9 102.4(3)
C3 P1 C1 103.2(3)
C9 P1 C1 101.9(3)
C3 P1 Pt1 124.04(19)
C9 P1 Pt1 114.7(2)
C1 P1 Pt1 107.9(2)
C21 P2 C15 106.4(3)
C21 P2 C2 101.1(3)
C15 P2 C2 101.7(3)
C21 P2 Pt1 122.9(2)
C15 P2 Pt1 114.30(19)
C2 P2 Pt1 107.61(17)
C35 P3 C29 105.8(3)
C35 P3 C27 103.5(3)
C29 P3 C27 98.9(3)
C35 P3 Pt2 111.59(18)
C29 P3 Pt2 127.0(2)
C27 P3 Pt2 107.1(2)
C41 P4 C47 105.5(3)
C41 P4 C28 103.7(3)
C47 P4 C28 98.8(3)
C41 P4 Pt2 115.2(2)
C47 P4 Pt2 124.1(2)
C28 P4 Pt2 106.51(19)
C61 P5 C55 105.7(3)
C61 P5 C53 102.0(3)
C55 P5 C53 104.3(3)
C61 P5 Pt3 116.4(2)
C55 P5 Pt3 120.2(2)
C53 P5 Pt3 106.1(2)
C73 P6 C67 102.1(3)
C73 P6 C54 102.0(3)
C67 P6 C54 100.8(3)
C73 P6 Pt3 125.5(2)
C67 P6 Pt3 115.7(2)
C54 P6 Pt3 107.4(2)
C79 Si1 Pt1 122.7(2)
C79 Si1 Pt2 123.0(2)
Pt1 Si1 Pt2 93.03(5)
C79 Si1 Pt3 125.58(19)
Pt1 Si1 Pt3 93.38(5)
Pt2 Si1 Pt3 89.87(5)
C79 Si1 Si2 178.1(2)
Pt1 Si1 Si2 56.22(5)
Pt2 Si1 Si2 56.18(5)
Pt3 Si1 Si2 56.33(5)
C80 Si2 Pt1 123.1(2)
C80 Si2 Pt2 122.5(2)
Pt1 Si2 Pt2 92.93(5)
C80 Si2 Pt3 125.8(2)
Pt1 Si2 Pt3 93.28(5)
Pt2 Si2 Pt3 89.91(5)
C80 Si2 Si1 177.8(2)
Pt1 Si2 Si1 56.05(5)
Pt2 Si2 Si1 56.22(4)
Pt3 Si2 Si1 56.36(4)
C2 C1 P1 107.5(4)
C2 C1 H1A 110.3
P1 C1 H1A 109.5
C2 C1 H1B 110.6
P1 C1 H1B 109.4
H1A C1 H1B 109.5
C1 C2 P2 109.3(4)
C1 C2 H2A 109.2
P2 C2 H2A 109.1
C1 C2 H2B 110.2
P2 C2 H2B 109.6
H2A C2 H2B 109.5
C4 C3 C8 119.3(6)
C4 C3 P1 122.8(5)
C8 C3 P1 117.5(5)
C3 C4 C5 120.3(6)
C3 C4 H4 119.6
C5 C4 H4 120.1
C6 C5 C4 120.1(6)
C6 C5 H5 120.0
C4 C5 H5 119.9
C7 C6 C5 120.1(6)
C7 C6 H6 119.4
C5 C6 H6 120.5
C6 C7 C8 120.4(7)
C6 C7 H7 119.8
C8 C7 H7 119.7
C7 C8 C3 119.8(6)
C7 C8 H8 120.7
C3 C8 H8 119.5
C14 C9 C10 118.9(5)
C14 C9 P1 122.9(4)
C10 C9 P1 118.1(4)
C9 C10 C11 120.4(5)
C9 C10 H10 119.3
C11 C10 H10 120.3
C12 C11 C10 119.5(6)
C12 C11 H11 120.4
C10 C11 H11 120.1
C13 C12 C11 120.1(6)
C13 C12 H12 120.3
C11 C12 H12 119.6
C14 C13 C12 120.1(6)
C14 C13 H13 120.1
C12 C13 H13 119.9
C13 C14 C9 121.0(6)
C13 C14 H14 119.4
C9 C14 H14 119.7
C16 C15 C20 118.5(6)
C16 C15 P2 122.7(5)
C20 C15 P2 118.7(4)
C17 C16 C15 121.1(6)
C17 C16 H16 119.5
C15 C16 H16 119.4
C16 C17 C18 119.7(6)
C16 C17 H17 120.2
C18 C17 H17 120.2
C19 C18 C17 119.9(6)
C19 C18 H18 120.2
C17 C18 H18 119.9
C18 C19 C20 120.7(6)
C18 C19 H19 119.9
C20 C19 H19 119.4
C15 C20 C19 120.1(6)
C15 C20 H20 119.4
C19 C20 H20 120.5
C26 C21 C22 119.2(6)
C26 C21 P2 116.1(5)
C22 C21 P2 124.6(5)
C21 C22 C23 119.4(7)
C21 C22 H22 119.4
C23 C22 H22 121.2
C24 C23 C22 121.2(7)
C24 C23 H23 118.6
C22 C23 H23 120.2
C23 C24 C25 119.2(7)
C23 C24 H24 119.0
C25 C24 H24 121.7
C26 C25 C24 119.5(7)
C26 C25 H25 119.7
C24 C25 H25 120.8
C21 C26 C25 121.2(6)
C21 C26 H26 119.6
C25 C26 H26 119.2
C28 C27 P3 108.5(4)
C28 C27 H27A 109.7
P3 C27 H27A 109.3
C28 C27 H27B 110.4
P3 C27 H27B 109.5
H27A C27 H27B 109.5
C27 C28 P4 110.3(4)
C27 C28 H28A 108.8
P4 C28 H28A 109.3
C27 C28 H28B 109.4
P4 C28 H28B 109.5
H28A C28 H28B 109.5
C34 C29 C30 119.9(6)
C34 C29 P3 117.7(5)
C30 C29 P3 122.2(5)
C31 C30 C29 119.7(7)
C31 C30 H30 121.0
C29 C30 H30 119.3
C30 C31 C32 120.5(7)
C30 C31 H31 120.5
C32 C31 H31 119.0
C31 C32 C33 120.2(6)
C31 C32 H32 120.8
C33 C32 H32 119.0
C34 C33 C32 119.5(7)
C34 C33 H33 121.2
C32 C33 H33 119.3
C33 C34 C29 120.1(6)
C33 C34 H34 120.6
C29 C34 H34 119.3
C40 C35 C36 117.5(6)
C40 C35 P3 118.0(4)
C36 C35 P3 124.4(5)
C37 C36 C35 121.3(7)
C37 C36 H36 119.2
C35 C36 H36 119.5
C38 C37 C36 119.4(7)
C38 C37 H37 120.7
C36 C37 H37 119.9
C37 C38 C39 120.4(7)
C37 C38 H38 120.1
C39 C38 H38 119.5
C38 C39 C40 120.2(7)
C38 C39 H39 119.6
C40 C39 H39 120.1
C39 C40 C35 121.1(6)
C39 C40 H40 119.4
C35 C40 H40 119.5
C46 C41 C42 118.9(6)
C46 C41 P4 117.9(5)
C42 C41 P4 123.1(5)
C41 C42 C43 121.0(7)
C41 C42 H42 119.4
C43 C42 H42 119.7
C44 C43 C42 119.7(7)
C44 C43 H43 120.1
C42 C43 H43 120.2
C43 C44 C45 120.9(8)
C43 C44 H44 120.9
C45 C44 H44 118.2
C44 C45 C46 120.0(8)
C44 C45 H45 120.1
C46 C45 H45 119.9
C41 C46 C45 119.6(7)
C41 C46 H46 119.4
C45 C46 H46 121.0
C52 C47 C48 118.9(5)
C52 C47 P4 116.3(5)
C48 C47 P4 124.7(5)
C47 C48 C49 119.9(6)
C47 C48 H48 119.6
C49 C48 H48 120.6
C50 C49 C48 120.8(6)
C50 C49 H49 119.3
C48 C49 H49 119.9
C49 C50 C51 119.4(6)
C49 C50 H50 120.0
C51 C50 H50 120.5
C52 C51 C50 119.1(7)
C52 C51 H51 121.3
C50 C51 H51 119.6
C51 C52 C47 121.7(7)
C51 C52 H52 118.6
C47 C52 H52 119.7
C54 C53 P5 108.5(5)
C54 C53 H53A 109.9
P5 C53 H53A 109.5
C54 C53 H53B 110.1
P5 C53 H53B 109.3
H53A C53 H53B 109.5
C53 C54 P6 110.3(4)
C53 C54 H54A 108.8
P6 C54 H54A 109.5
C53 C54 H54B 109.4
P6 C54 H54B 109.4
H54A C54 H54B 109.5
C60 C55 C56 119.3(6)
C60 C55 P5 124.0(6)
C56 C55 P5 116.1(5)
C57 C56 C55 120.8(6)
C57 C56 H56 119.5
C55 C56 H56 119.7
C56 C57 C58 119.8(7)
C56 C57 H57 119.6
C58 C57 H57 120.6
C59 C58 C57 119.7(7)
C59 C58 H58 120.3
C57 C58 H58 120.0
C58 C59 C60 120.7(7)
C58 C59 H59 120.0
C60 C59 H59 119.3
C55 C60 C59 119.7(7)
C55 C60 H60 119.4
C59 C60 H60 120.9
C62 C61 C66 118.5(6)
C62 C61 P5 123.7(6)
C66 C61 P5 117.8(5)
C63 C62 C61 119.7(7)
C63 C62 H62 121.7
C61 C62 H62 118.6
C64 C63 C62 121.6(7)
C64 C63 H63 117.5
C62 C63 H63 120.8
C63 C64 C65 119.6(7)
C63 C64 H64 119.4
C65 C64 H64 121.0
C64 C65 C66 119.6(7)
C64 C65 H65 119.0
C66 C65 H65 121.4
C65 C66 C61 121.0(6)
C65 C66 H66 119.6
C61 C66 H66 119.5
C72 C67 C68 118.7(7)
C72 C67 P6 119.4(5)
C68 C67 P6 121.8(6)
C67 C68 C69 119.0(8)
C67 C68 H68 118.2
C69 C68 H68 122.8
C70 C69 C68 121.5(8)
C70 C69 H69 118.9
C68 C69 H69 119.6
C69 C70 C71 119.5(8)
C69 C70 H70 118.8
C71 C70 H70 121.7
C70 C71 C72 120.7(9)
C70 C71 H71 119.8
C72 C71 H71 119.5
C67 C72 C71 120.6(7)
C67 C72 H72 119.8
C71 C72 H72 119.6
C78 C73 C74 116.9(7)
C78 C73 P6 124.8(5)
C74 C73 P6 118.3(6)
C75 C74 C73 120.5(7)
C75 C74 H74 120.1
C73 C74 H74 119.4
C76 C75 C74 120.8(7)
C76 C75 H75 119.2
C74 C75 H75 119.9
C77 C76 C75 119.4(8)
C77 C76 H76 120.7
C75 C76 H76 119.9
C76 C77 C78 121.2(8)
C76 C77 H77 120.0
C78 C77 H77 118.9
C73 C78 C77 121.1(7)
C73 C78 H78 120.3
C77 C78 H78 118.5
Si1 C79 H79A 109.6
Si1 C79 H79B 109.4
H79A C79 H79B 109.5
Si1 C79 H79C 109.5
H79A C79 H79C 109.5
H79B C79 H79C 109.5
Si2 C80 H80A 109.4
Si2 C80 H80B 109.9
H80A C80 H80B 109.5
Si2 C80 H80C 109.1
H80A C80 H80C 109.4
H80B C80 H80C 109.5

loop_
_geom_bond_atom_site_label_1
_geom_bond_atom_site_label_2
_geom_bond_distance
Pt1 P2 2.2611(14)
Pt1 P1 2.2756(15)
Pt1 Si1 2.3679(14)
Pt1 Si2 2.3726(16)
Pt2 P4 2.2699(14)
Pt2 P3 2.2745(14)
Pt2 Si1 2.3749(14)
Pt2 Si2 2.3740(15)
Pt3 P5 2.2631(14)
Pt3 P6 2.2773(15)
Pt3 Si2 2.3831(14)
Pt3 Si1 2.3838(15)
P1 C3 1.819(6)
P1 C9 1.832(6)
P1 C1 1.859(6)
P2 C21 1.819(6)
P2 C15 1.839(6)
P2 C2 1.853(6)
P3 C35 1.836(6)
P3 C29 1.844(6)
P3 C27 1.853(6)
P4 C41 1.822(7)
P4 C47 1.840(6)
P4 C28 1.849(6)
P5 C61 1.824(7)
P5 C55 1.836(6)
P5 C53 1.868(7)
P6 C73 1.834(7)
P6 C67 1.833(7)
P6 C54 1.870(6)
Si1 C79 1.903(6)
Si1 Si2 2.642(2)
Si2 C80 1.894(6)
C1 C2 1.532(8)
C1 H1A 0.9602
C1 H1B 0.9598
C2 H2A 0.9601
C2 H2B 0.9599
C3 C4 1.383(8)
C3 C8 1.401(9)
C4 C5 1.393(9)
C4 H4 0.9601
C5 C6 1.385(10)
C5 H5 0.9600
C6 C7 1.370(11)
C6 H6 0.9601
C7 C8 1.393(9)
C7 H7 0.9599
C8 H8 0.9600
C9 C14 1.394(8)
C9 C10 1.395(8)
C10 C11 1.397(8)
C10 H10 0.9600
C11 C12 1.401(9)
C11 H11 0.9600
C12 C13 1.380(9)
C12 H12 0.9598
C13 C14 1.384(8)
C13 H13 0.9601
C14 H14 0.9602
C15 C16 1.392(8)
C15 C20 1.393(8)
C16 C17 1.393(9)
C16 H16 0.9601
C17 C18 1.386(10)
C17 H17 0.9601
C18 C19 1.371(10)
C18 H18 0.9601
C19 C20 1.399(9)
C19 H19 0.9599
C20 H20 0.9601
C21 C26 1.384(9)
C21 C22 1.390(9)
C22 C23 1.413(9)
C22 H22 0.9600
C23 C24 1.363(12)
C23 H23 0.9601
C24 C25 1.406(11)
C24 H24 0.9601
C25 C26 1.391(9)
C25 H25 0.9600
C26 H26 0.9602
C27 C28 1.527(8)
C27 H27A 0.9600
C27 H27B 0.9601
C28 H28A 0.9600
C28 H28B 0.9599
C29 C34 1.391(9)
C29 C30 1.398(9)
C30 C31 1.383(9)
C30 H30 0.9597
C31 C32 1.373(12)
C31 H31 0.9601
C32 C33 1.407(12)
C32 H32 0.9599
C33 C34 1.383(9)
C33 H33 0.9602
C34 H34 0.9600
C35 C40 1.387(9)
C35 C36 1.397(8)
C36 C37 1.393(10)
C36 H36 0.9599
C37 C38 1.373(12)
C37 H37 0.9599
C38 C39 1.369(11)
C38 H38 0.9599
C39 C40 1.387(9)
C39 H39 0.9600
C40 H40 0.9600
C41 C46 1.381(9)
C41 C42 1.394(9)
C42 C43 1.391(9)
C42 H42 0.9598
C43 C44 1.356(12)
C43 H43 0.9603
C44 C45 1.376(12)
C44 H44 0.9601
C45 C46 1.411(10)
C45 H45 0.9601
C46 H46 0.9601
C47 C52 1.385(8)
C47 C48 1.382(8)
C48 C49 1.394(8)
C48 H48 0.9600
C49 C50 1.370(10)
C49 H49 0.9600
C50 C51 1.405(10)
C50 H50 0.9599
C51 C52 1.372(9)
C51 H51 0.9599
C52 H52 0.9602
C53 C54 1.516(9)
C53 H53A 0.9599
C53 H53B 0.9600
C54 H54A 0.9599
C54 H54B 0.9599
C55 C60 1.396(9)
C55 C56 1.389(9)
C56 C57 1.394(9)
C56 H56 0.9600
C57 C58 1.397(11)
C57 H57 0.9600
C58 C59 1.378(12)
C58 H58 0.9602
C59 C60 1.406(10)
C59 H59 0.9601
C60 H60 0.9601
C61 C62 1.401(9)
C61 C66 1.410(10)
C62 C63 1.394(10)
C62 H62 0.9598
C63 C64 1.371(12)
C63 H63 0.9603
C64 C65 1.402(10)
C64 H64 0.9598
C65 C66 1.391(10)
C65 H65 0.9601
C66 H66 0.9600
C67 C72 1.370(11)
C67 C68 1.405(9)
C68 C69 1.413(12)
C68 H68 0.9599
C69 C70 1.348(13)
C69 H69 0.9601
C70 C71 1.368(12)
C70 H70 0.9600
C71 C72 1.405(11)
C71 H71 0.9600
C72 H72 0.9599
C73 C78 1.377(10)
C73 C74 1.408(9)
C74 C75 1.393(11)
C74 H74 0.9599
C75 C76 1.369(11)
C75 H75 0.9600
C76 C77 1.338(11)
C76 H76 0.9601
C77 C78 1.404(12)
C77 H77 0.9601
C78 H78 0.9595
C79 H79A 0.9601
C79 H79B 0.9599
C79 H79C 0.9601
C80 H80A 0.9599
C80 H80B 0.9599
C80 H80C 0.9603
